data_7200103
loop_
_publ_author_name
'Kendrick, John'
'Gourlay, Matthew D.'
'Neumann, Marcus A.'
'Leusen, Frank J. J.'

_publ_section_title
;
 Predicting spontaneous racemate resolution using recent developments in
 crystal structure prediction
;
_journal_issue 11
_journal_name_full CrystEngComm
_journal_page_first 2391
_journal_page_last 2399
_journal_paper_doi 10.1039/b909038j
_journal_volume 11
_journal_year 2009
_space_group_IT_number 4
_symmetry_cell_setting monoclinic
_symmetry_Int_Tables_number 4
_symmetry_space_group_name_Hall 'P 2yb'
_symmetry_space_group_name_H-M 'P 1 21 1'
_cell_angle_alpha 90.000000
_cell_angle_beta 49.151149
_cell_angle_gamma 90.000000
_cell_length_a 9.082241
_cell_length_b 7.807718
_cell_length_c 4.755866
_cell_volume 255.106
_cod_data_source_file 5HMO_enantiopure.cif
_cod_data_source_block 5HMO_E_11
_cod_original_sg_symbol_H-M 'P 2_1'
_cod_struct_determination_method theoretical
_cod_database_code 7200103

loop_
_symmetry_equiv_pos_site_id
_symmetry_equiv_pos_as_xyz
1 x,y,z
2 -x,y+1/2,-z

loop_
_atom_site_label
_atom_site_type_symbol
_atom_site_fract_x
_atom_site_fract_y
_atom_site_fract_z
C16 C 0.264451 1.821695 0.609247
C17 C 0.246684 2.017104 0.663188
O18 O 0.068779 2.060236 0.729845
C19 C 0.018082 1.923894 0.628626
N20 N 0.130363 1.788570 0.546415
O21 O -0.113951 1.940941 0.616816
C22 C 0.415581 2.114129 0.322349
O23 O 0.394690 2.294688 0.370525
H24 H 0.413452 1.784968 0.367725
H25 H 0.219638 1.753207 0.855406
H26 H 0.222787 2.058293 0.910248
H27 H 0.113763 1.668803 0.479516
H28 H 0.548708 2.076735 0.268065
H29 H 0.433399 2.071843 0.079827
H30 H 0.284127 2.330966 0.389964
